data_4134818
loop_
_publ_author_name
'Mao, Lingling'
'Guo, Peijun'
'Kepenekian, Mika\"el'
'Spanopoulos, Ioannis'
'He, Yihui'
'Katan, Claudine'
'Even, Jacky'
'Schaller, Richard D.'
'Seshadri, Ram'
'Stoumpos, Constantinos C.'
'Kanatzidis, Mercouri G.'

_publ_section_title
;
 Organic Cation Alloying on Intralayer A and Interlayer A' sites in 2D
 Hybrid Dion-Jacobson Lead Bromide Perovskites
 (A')(A)Pb<sub>2</sub>Br<sub>7</sub>.
;
_journal_name_full 'Journal of the American Chemical Society'
_journal_paper_doi 10.1021/jacs.0c01625
_journal_year 2020
_chemical_formula_moiety 'Br7 Pb2, C H5 N2, C6 H16 N2'
_chemical_formula_sum 'C7 H21 Br7 N4 Pb2'
_chemical_formula_weight 1135.03
_space_group_crystal_system monoclinic
_space_group_IT_number 7
_space_group_name_Hall 'P -2yc'
_space_group_name_H-M_alt 'P 1 c 1'
_atom_sites_solution_hydrogens geom
_atom_sites_solution_primary direct
_audit_creation_date 2020-01-17
_audit_creation_method
;
Olex2 1.2
(compiled 2018.05.29 svn.r3508 for OlexSys, GUI svn.r5506)
;
_cell_angle_alpha 90
_cell_angle_beta 89.9940(15)
_cell_angle_gamma 90
_cell_formula_units_Z 2
_cell_length_a 16.0382(13)
_cell_length_b 8.4484(7)
_cell_length_c 8.4494(6)
_cell_measurement_reflns_used 8053
_cell_measurement_temperature 298(2)
_cell_measurement_theta_max 28.30
_cell_measurement_theta_min 2.54
_cell_volume 1144.87(16)
_computing_cell_refinement 'SAINT V8.38A (?, 2016)'
_computing_data_reduction 'SAINT V8.38A (?, 2016)'
_computing_molecular_graphics 'Olex2 (Dolomanov et al., 2009)'
_computing_publication_material 'Olex2 (Dolomanov et al., 2009)'
_computing_structure_refinement 'XL (Sheldrick, 2008)'
_computing_structure_solution 'XS (Sheldrick, 2008)'
_diffrn_ambient_temperature 297.98
_diffrn_measured_fraction_theta_full 1.000
_diffrn_measured_fraction_theta_max 0.998
_diffrn_measurement_device_type 'Bruker APEX-II CCD'
_diffrn_measurement_method '\f and \w scans'
_diffrn_radiation_type MoK\a
_diffrn_radiation_wavelength 0.71073
_diffrn_reflns_av_R_equivalents 0.0510
_diffrn_reflns_av_unetI/netI 0.0510
_diffrn_reflns_Laue_measured_fraction_full 1.000
_diffrn_reflns_Laue_measured_fraction_max 0.998
_diffrn_reflns_limit_h_max 21
_diffrn_reflns_limit_h_min -21
_diffrn_reflns_limit_k_max 11
_diffrn_reflns_limit_k_min -11
_diffrn_reflns_limit_l_max 11
_diffrn_reflns_limit_l_min -11
_diffrn_reflns_number 15404
_diffrn_reflns_point_group_measured_fraction_full 0.989
_diffrn_reflns_point_group_measured_fraction_max 0.982
_diffrn_reflns_theta_full 26.000
_diffrn_reflns_theta_max 28.296
_diffrn_reflns_theta_min 1.270
_diffrn_standards_number 0
_exptl_absorpt_coefficient_mu 26.898
_exptl_absorpt_correction_T_max 0.3226
_exptl_absorpt_correction_T_min 0.0204
_exptl_absorpt_correction_type numerical
_exptl_absorpt_process_details
;
SADABS-2016/2 (Bruker,2016/2) was used for absorption correction.
wR2(int) was 0.0945 before and 0.0609 after correction.
The Ratio of minimum to maximum transmission is 0.0632.
The \l/2 correction factor is Not present.
;
_exptl_crystal_colour yellow
_exptl_crystal_colour_primary yellow
_exptl_crystal_density_diffrn 3.293
_exptl_crystal_description plate
_exptl_crystal_F_000 1000
_exptl_crystal_size_max 0.223
_exptl_crystal_size_mid 0.209
_exptl_crystal_size_min 0.07
_refine_diff_density_max 1.700
_refine_diff_density_min -1.730
_refine_diff_density_rms 0.301
_refine_ls_abs_structure_details
;
 Flack x determined using 1544 quotients [(I+)-(I-)]/[(I+)+(I-)]
 (Parsons, Flack and Wagner, Acta Cryst. B69 (2013) 249-259).
;
_refine_ls_abs_structure_Flack 0.489(14)
_refine_ls_extinction_method none
_refine_ls_goodness_of_fit_ref 1.048
_refine_ls_hydrogen_treatment constr
_refine_ls_matrix_type full
_refine_ls_number_parameters 118
_refine_ls_number_reflns 5599
_refine_ls_number_restraints 26
_refine_ls_restrained_S_all 1.051
_refine_ls_R_factor_all 0.0768
_refine_ls_R_factor_gt 0.0505
_refine_ls_shift/su_max 1.985
_refine_ls_shift/su_mean 0.167
_refine_ls_structure_factor_coef Fsqd
_refine_ls_weighting_details 'w=1/[\s^2^(Fo^2^)+(0.0896P)^2^+9.2062P] where P=(Fo^2^+2Fc^2^)/3'
_refine_ls_weighting_scheme calc
_refine_ls_wR_factor_gt 0.1528
_refine_ls_wR_factor_ref 0.1757
_reflns_Friedel_coverage 0.965
_reflns_Friedel_fraction_full 0.978
_reflns_Friedel_fraction_max 0.967
_reflns_number_gt 3683
_reflns_number_total 5599
_reflns_threshold_expression 'I > 2\s(I)'
_cod_data_source_file ja0c01625_si_006.cif
_cod_data_source_block pc
_cod_database_code 4134818
_shelx_shelxl_version_number 2014/7
_shelx_space_group_comment
;
The symmetry employed for this shelxl refinement is uniquely defined
by the following loop, which should always be used as a source of
symmetry information in preference to the above space-group names.
They are only intended as comments.
;
_shelx_estimated_absorpt_t_max 0.255
_shelx_estimated_absorpt_t_min 0.065
_olex2_refinement_description
;
1. Fixed Uiso
 At 1.2 times of:
  All C(H) groups, All C(H,H) groups, All N(H,H) groups, All N(H,H,H) groups
2. Restrained distances
 N1-C1 = C1-N2
 1.35 with sigma of 0.02
 C2-C3 = C3-C4
 1.5 with sigma of 0.02
 C3-C4 = C4-C5
 1.5 with sigma of 0.02
 C4-C5 = C5-C6
 1.5 with sigma of 0.02
 C5-C6 = C6-N3
 1.5 with sigma of 0.02
 C6-N3 = N3-C2
 1.5 with sigma of 0.02
 C5-C4 = C4-C7
 1.5 with sigma of 0.02
 C4-C7 = C7-N4
 1.5 with sigma of 0.02
 N1-N2
 2.416 with sigma of 0.04
 C2-C4
 2.53 with sigma of 0.04
 C3-C5
 2.558 with sigma of 0.04
 C4-C6
 2.572 with sigma of 0.04
 C5-N3
 2.516 with sigma of 0.04
 C6-C2
 2.53 with sigma of 0.04
 C5-C7
 2.442 with sigma of 0.04
 C4-N4
 2.598 with sigma of 0.04
3. Uiso/Uaniso restraints and constraints
Uiso(C1) = Uiso(N1) = Uiso(N2)
Uiso(C2) = Uiso(C3) = Uiso(C4) = Uiso(C5) = Uiso(C6) = Uiso(C7) = Uiso(N3) =
Uiso(N4)
4.a Ternary CH refined with riding coordinates:
 C4(H4)
4.b Secondary CH2 refined with riding coordinates:
 N3(H3A,H3B), C3(H3D,H3C), C5(H5A,H5B), C2(H2A,H2B), C7(H7A,H7B), C6(H6A,H6B)
4.c Aromatic/amide H refined with riding coordinates:
 C1(H1)
4.d X=CH2 refined with riding coordinates:
 N2(H2C,H2D), N1(H1A,H1B)
4.e Idealised Me refined as rotating group:
 N4(H4A,H4B,H4C)
;
_olex2_submission_special_instructions 'No special instructions were received'

loop_
_space_group_symop_operation_xyz
'x, y, z'
'x, -y, z+1/2'

loop_
_atom_site_label
_atom_site_type_symbol
_atom_site_fract_x
_atom_site_fract_y
_atom_site_fract_z
_atom_site_U_iso_or_equiv
_atom_site_adp_type
_atom_site_occupancy
_atom_site_site_symmetry_order
_atom_site_calc_flag
_atom_site_refinement_flags_posn
_atom_site_refinement_flags_adp
_atom_site_refinement_flags_occupancy
_atom_site_disorder_assembly
_atom_site_disorder_group
Pb1 Pb 0.52364(6) 0.25003(17) 0.53885(8) 0.0379(3) Uani 1 1 d . . . . .
Pb2 Pb 0.14069(5) 0.24998(17) 0.53876(8) 0.0398(3) Uani 1 1 d . . . . .
Br3 Br 0.5243(5) 0.4751(10) 0.8150(11) 0.077(2) Uani 1 1 d . . . . .
Br5 Br 0.1406(5) 0.4756(10) 0.8142(10) 0.078(2) Uani 1 1 d . . . . .
Br6 Br 0.5243(6) 0.0223(11) 0.2673(11) 0.086(3) Uani 1 1 d . . . . .
Br7 Br 0.1413(5) 0.0216(11) 0.2682(11) 0.087(3) Uani 1 1 d . . . . .
Br8 Br 0.3295(7) 0.2517(8) 0.5317(16) 0.0698(9) Uani 1 1 d . . . . .
Br9 Br 0.7008(5) 0.2507(9) 0.5335(19) 0.159(6) Uani 1 1 d . . . . .
Br1 Br -0.0422(6) 0.2511(8) 0.5347(18) 0.156(6) Uani 1 1 d . . . . .
N2 N 0.307(3) 0.832(6) 0.440(6) 0.167(12) Uiso 1 1 d D . . . .
H2C H 0.2770 0.7666 0.3878 0.200 Uiso 1 1 calc R . . . .
H2D H 0.3181 0.9242 0.4003 0.200 Uiso 1 1 calc R . . . .
N1 N 0.316(3) 0.650(5) 0.623(6) 0.167(12) Uiso 1 1 d D . . . .
H1A H 0.2853 0.5931 0.5620 0.200 Uiso 1 1 calc R . . . .
H1B H 0.3329 0.6124 0.7122 0.200 Uiso 1 1 calc R . . . .
C1 C 0.338(5) 0.793(5) 0.580(6) 0.167(12) Uiso 1 1 d D . . . .
H1 H 0.3713 0.8589 0.6406 0.200 Uiso 1 1 calc R . . . .
N4 N 0.669(4) 0.769(7) 0.522(8) 0.243(15) Uiso 1 1 d D . . . .
H4A H 0.6798 0.8274 0.4367 0.291 Uiso 1 1 calc GR . . . .
H4B H 0.6317 0.8190 0.5822 0.291 Uiso 1 1 calc GR . . . .
H4C H 0.6486 0.6758 0.4924 0.291 Uiso 1 1 calc GR . . . .
N3 N 0.974(4) 0.806(7) 0.491(7) 0.243(15) Uiso 1 1 d D . . . .
H3A H 1.0246 0.8482 0.4992 0.291 Uiso 1 1 calc R . . . .
H3B H 0.9686 0.7673 0.3934 0.291 Uiso 1 1 calc R . . . .
C4 C 0.818(3) 0.696(7) 0.508(7) 0.243(15) Uiso 1 1 d D . . . .
H4 H 0.7947 0.6254 0.4278 0.291 Uiso 1 1 calc R . . . .
C3 C 0.842(5) 0.845(7) 0.426(7) 0.243(15) Uiso 1 1 d D . . . .
H3D H 0.7935 0.9128 0.4167 0.291 Uiso 1 1 calc R . . . .
H3C H 0.8618 0.8206 0.3207 0.291 Uiso 1 1 calc R . . . .
C5 C 0.880(4) 0.601(6) 0.600(8) 0.243(15) Uiso 1 1 d D . . . .
H5A H 0.8594 0.5868 0.7069 0.291 Uiso 1 1 calc R . . . .
H5B H 0.8848 0.4972 0.5521 0.291 Uiso 1 1 calc R . . . .
C2 C 0.910(4) 0.931(5) 0.518(8) 0.243(15) Uiso 1 1 d D . . . .
H2A H 0.9247 1.0314 0.4713 0.291 Uiso 1 1 calc R . . . .
H2B H 0.8961 0.9440 0.6291 0.291 Uiso 1 1 calc R . . . .
C7 C 0.747(4) 0.745(9) 0.614(7) 0.243(15) Uiso 1 1 d D . . . .
H7A H 0.7381 0.6636 0.6934 0.291 Uiso 1 1 calc R . . . .
H7B H 0.7617 0.8421 0.6683 0.291 Uiso 1 1 calc R . . . .
C6 C 0.965(4) 0.672(7) 0.609(9) 0.243(15) Uiso 1 1 d D . . . .
H6A H 1.0070 0.5917 0.5874 0.291 Uiso 1 1 calc R . . . .
H6B H 0.9752 0.7124 0.7152 0.291 Uiso 1 1 calc R . . . .

loop_
_atom_site_aniso_label
_atom_site_aniso_U_11
_atom_site_aniso_U_22
_atom_site_aniso_U_33
_atom_site_aniso_U_23
_atom_site_aniso_U_13
_atom_site_aniso_U_12
Pb1 0.0416(6) 0.0321(5) 0.0401(6) 0.0001(6) -0.0047(5) -0.0008(6)
Pb2 0.0483(7) 0.0391(7) 0.0320(5) 0.0001(6) 0.0059(5) 0.0009(7)
Br3 0.106(5) 0.061(4) 0.065(5) -0.033(3) -0.008(4) 0.006(5)
Br5 0.105(4) 0.066(4) 0.061(5) -0.033(3) 0.012(4) -0.003(5)
Br6 0.107(5) 0.075(5) 0.077(6) -0.043(4) 0.001(5) -0.008(5)
Br7 0.111(5) 0.078(5) 0.072(6) -0.043(4) -0.006(5) 0.008(5)
Br8 0.0396(16) 0.0855(18) 0.084(2) 0.0018(12) -0.0048(14) 0.0006(11)
Br9 0.034(3) 0.214(12) 0.230(13) 0.016(7) -0.021(4) 0.001(4)
Br1 0.049(3) 0.214(12) 0.207(12) -0.015(7) 0.019(4) 0.000(4)

loop_
_atom_type_symbol
_atom_type_description
_atom_type_scat_dispersion_real
_atom_type_scat_dispersion_imag
_atom_type_scat_source
C C 0.0033 0.0016 'International Tables Vol C Tables 4.2.6.8 and 6.1.1.4'
H H 0.0000 0.0000 'International Tables Vol C Tables 4.2.6.8 and 6.1.1.4'
Br Br -0.2901 2.4595 'International Tables Vol C Tables 4.2.6.8 and 6.1.1.4'
N N 0.0061 0.0033 'International Tables Vol C Tables 4.2.6.8 and 6.1.1.4'
Pb Pb -3.3944 10.1111 'International Tables Vol C Tables 4.2.6.8 and 6.1.1.4'

loop_
_geom_angle_atom_site_label_1
_geom_angle_atom_site_label_2
_geom_angle_atom_site_label_3
_geom_angle
_geom_angle_site_symmetry_1
_geom_angle_site_symmetry_3
_geom_angle_publ_flag
Br3 Pb1 Br3 89.98(5) 2_564 . ?
Br3 Pb1 Br6 179.1(4) 2_564 2 ?
Br3 Pb1 Br8 89.3(3) 2_564 . ?
Br3 Pb1 Br8 90.9(3) . . ?
Br6 Pb1 Br3 89.2(4) 2 . ?
Br6 Pb1 Br3 90.8(4) . 2_564 ?
Br6 Pb1 Br3 179.1(4) . . ?
Br6 Pb1 Br6 90.02(5) . 2 ?
Br6 Pb1 Br8 91.1(2) 2 . ?
Br6 Pb1 Br8 89.5(3) . . ?
Br9 Pb1 Br3 90.4(3) . . ?
Br9 Pb1 Br3 89.1(3) . 2_564 ?
Br9 Pb1 Br6 90.5(3) . 2 ?
Br9 Pb1 Br6 89.2(3) . . ?
Br9 Pb1 Br8 177.9(5) . . ?
Br5 Pb2 Br5 89.98(5) 2_564 . ?
Br5 Pb2 Br7 179.1(4) 2_564 2 ?
Br5 Pb2 Br8 89.1(2) 2_564 . ?
Br5 Pb2 Br8 90.7(3) . . ?
Br7 Pb2 Br5 90.9(3) . 2_564 ?
Br7 Pb2 Br5 179.1(4) . . ?
Br7 Pb2 Br5 89.1(3) 2 . ?
Br7 Pb2 Br7 90.03(5) . 2 ?
Br7 Pb2 Br8 89.1(3) . . ?
Br7 Pb2 Br8 90.8(3) 2 . ?
Br1 Pb2 Br5 89.4(3) . 2_564 ?
Br1 Pb2 Br5 90.4(3) . . ?
Br1 Pb2 Br7 89.8(3) . . ?
Br1 Pb2 Br7 90.8(3) . 2 ?
Br1 Pb2 Br8 178.1(5) . . ?
Pb1 Br3 Pb1 168.3(4) 2_565 . ?
Pb2 Br5 Pb2 168.6(4) 2_565 . ?
Pb1 Br6 Pb1 170.0(4) . 2_554 ?
Pb2 Br7 Pb2 170.3(4) . 2_554 ?
Pb2 Br8 Pb1 177.7(5) . . ?
H2C N2 H2D 120.0 . . ?
C1 N2 H2C 120.0 . . ?
C1 N2 H2D 120.0 . . ?
H1A N1 H1B 120.0 . . ?
C1 N1 H1A 120.4 . . ?
C1 N1 H1B 119.6 . . ?
N2 C1 H1 123.5 . . ?
N1 C1 N2 113(4) . . ?
N1 C1 H1 123.9 . . ?
H4A N4 H4B 109.5 . . ?
H4A N4 H4C 109.5 . . ?
H4B N4 H4C 109.4 . . ?
C7 N4 H4A 109.3 . . ?
C7 N4 H4B 109.6 . . ?
C7 N4 H4C 109.6 . . ?
H3A N3 H3B 108.0 . . ?
C2 N3 H3A 109.2 . . ?
C2 N3 H3B 108.9 . . ?
C2 N3 C6 111(4) . . ?
C6 N3 H3A 109.7 . . ?
C6 N3 H3B 109.7 . . ?
C3 C4 H4 106.9 . . ?
C3 C4 C5 122(3) . . ?
C3 C4 C7 104(6) . . ?
C5 C4 H4 106.8 . . ?
C5 C4 C7 110(3) . . ?
C7 C4 H4 106.9 . . ?
C4 C3 H3D 109.6 . . ?
C4 C3 H3C 109.5 . . ?
C4 C3 C2 110(3) . . ?
H3D C3 H3C 108.1 . . ?
C2 C3 H3D 109.9 . . ?
C2 C3 H3C 109.2 . . ?
C4 C5 H5A 108.8 . . ?
C4 C5 H5B 108.5 . . ?
H5A C5 H5B 107.5 . . ?
C6 C5 C4 115(3) . . ?
C6 C5 H5A 108.1 . . ?
C6 C5 H5B 108.8 . . ?
N3 C2 C3 95(5) . . ?
N3 C2 H2A 113.4 . . ?
N3 C2 H2B 112.3 . . ?
C3 C2 H2A 113.0 . . ?
C3 C2 H2B 112.5 . . ?
H2A C2 H2B 110.3 . . ?
N4 C7 C4 111(4) . . ?
N4 C7 H7A 109.2 . . ?
N4 C7 H7B 109.4 . . ?
C4 C7 H7A 109.3 . . ?
C4 C7 H7B 109.5 . . ?
H7A C7 H7B 108.0 . . ?
N3 C6 H6A 109.0 . . ?
N3 C6 H6B 109.8 . . ?
C5 C6 N3 110(3) . . ?
C5 C6 H6A 109.5 . . ?
C5 C6 H6B 110.0 . . ?
H6A C6 H6B 108.1 . . ?

loop_
_geom_bond_atom_site_label_1
_geom_bond_atom_site_label_2
_geom_bond_distance
_geom_bond_site_symmetry_2
_geom_bond_publ_flag
Pb1 Br3 3.010(8) . ?
Pb1 Br3 2.995(8) 2_564 ?
Pb1 Br6 3.003(8) 2 ?
Pb1 Br6 2.994(8) . ?
Pb1 Br8 3.114(11) . ?
Pb1 Br9 2.841(7) . ?
Pb2 Br5 3.008(8) . ?
Pb2 Br5 2.996(8) 2_564 ?
Pb2 Br7 2.992(8) . ?
Pb2 Br7 3.004(8) 2 ?
Pb2 Br8 3.029(11) . ?
Pb2 Br1 2.934(9) . ?
Br3 Pb1 2.995(8) 2_565 ?
Br5 Pb2 2.996(8) 2_565 ?
Br6 Pb1 3.003(8) 2_554 ?
Br7 Pb2 3.004(8) 2_554 ?
N2 H2C 0.8600 . ?
N2 H2D 0.8600 . ?
N2 C1 1.33(3) . ?
N1 H1A 0.8600 . ?
N1 H1B 0.8600 . ?
N1 C1 1.31(3) . ?
C1 H1 0.9300 . ?
N4 H4A 0.8901 . ?
N4 H4B 0.8902 . ?
N4 H4C 0.8901 . ?
N4 C7 1.49(3) . ?
N3 H3A 0.8900 . ?
N3 H3B 0.8900 . ?
N3 C2 1.49(3) . ?
N3 C6 1.51(2) . ?
C4 H4 0.9800 . ?
C4 C3 1.486(19) . ?
C4 C5 1.496(16) . ?
C4 C7 1.50(2) . ?
C3 H3D 0.9700 . ?
C3 H3C 0.9700 . ?
C3 C2 1.52(3) . ?
C5 H5A 0.9700 . ?
C5 H5B 0.9700 . ?
C5 C6 1.494(19) . ?
C2 H2A 0.9700 . ?
C2 H2B 0.9700 . ?
C7 H7A 0.9700 . ?
C7 H7B 0.9700 . ?
C6 H6A 0.9700 . ?
C6 H6B 0.9700 . ?

loop_
_geom_torsion_atom_site_label_1
_geom_torsion_atom_site_label_2
_geom_torsion_atom_site_label_3
_geom_torsion_atom_site_label_4
_geom_torsion
_geom_torsion_site_symmetry_1
_geom_torsion_site_symmetry_2
_geom_torsion_site_symmetry_3
_geom_torsion_site_symmetry_4
_geom_torsion_publ_flag
C4 C3 C2 N3 66(6) . . . . ?
C4 C5 C6 N3 -13(9) . . . . ?
C3 C4 C5 C6 3(10) . . . . ?
C3 C4 C7 N4 75(7) . . . . ?
C5 C4 C3 C2 -33(9) . . . . ?
C5 C4 C7 N4 -153(6) . . . . ?
C2 N3 C6 C5 58(8) . . . . ?
C7 C4 C3 C2 92(6) . . . . ?
C7 C4 C5 C6 -118(7) . . . . ?
C6 N3 C2 C3 -83(6) . . . . ?
